data_1534794
loop_
_publ_author_name
'Seppelt, K.'

_publ_section_title
;
 Metal-xenon complexes
;
_journal_name_full 'Zeitschrift fuer Anorganische und Allgemeine Chemie'
_journal_page_first 2427
_journal_page_last 2430
_journal_volume 629
_journal_year 2003
_chemical_formula_sum 'F13 H Hg Sb2'
_chemical_name_systematic '(Hg (H F)) (Sb F6)2'
_space_group_IT_number 14
_symmetry_space_group_name_Hall '-P 2ybc'
_symmetry_space_group_name_H-M 'P 1 21/c 1'
_cell_angle_alpha 90
_cell_angle_beta 111.469
_cell_angle_gamma 90
_cell_formula_units_Z 4
_cell_length_a 10.91
_cell_length_b 9.726
_cell_length_c 9.658
_cell_volume 953.711
_citation_journal_id_ASTM ZAACAB
_cod_data_source_file Seppelt_ZAACAB_2003_868.cif
_cod_data_source_block H1F13Hg1Sb2
_cod_original_cell_volume 953.7106
_cod_original_formula_sum 'H1 F13 Hg1 Sb2'
_cod_database_code 1534794

loop_
_symmetry_equiv_pos_as_xyz
x,y,z
-x,y+1/2,-z+1/2
-x,-y,-z
x,-y-1/2,z-1/2

loop_
_atom_site_label
_atom_site_type_symbol
_atom_site_fract_x
_atom_site_fract_y
_atom_site_fract_z
_atom_site_occupancy
_atom_site_U_iso_or_equiv
Sb2 Sb+5 0.05518 0.26884 0.88291 1 0.0
F6 F-1 0.5967 0.5455 0.4151 1 0.0
Hg1 Hg+2 0.75969 0.091821 0.519637 1 0.0
F5 F-1 0.5456 0.021 0.3788 1 0.0
F9 F-1 0.7902 -0.1454 0.4825 1 0.0
F7 F-1 0.4564 0.313 0.3007 1 0.0
F8 F-1 0.8946 0.2053 0.7409 1 0.0
Sb1 Sb+5 0.58504 0.41802 0.27029 1 0.0
F3 F-1 0.7188 0.3096 0.4127 1 0.0
F10 F-1 0.1536 0.1928 0.7787 1 0.0
F1 F-1 0.7429 0.0441 0.2595 1 0.0
F13 F-1 0.9584 0.1517 0.492 1 0.0
F2 F-1 0.7133 -0.0162 0.7191 1 0.0
F12 F-1 0.0805 0.1133 0.9979 1 0.0
F11 F-1 0.0324 0.4353 0.7802 1 0.0
F4 F-1 0.5957 0.2029 0.6215 1 0.0
